data_4079938
loop_
_publ_author_name
'Dumke, A. Carolin'
'Pape, Tania'
'K\"osters, Jutta'
'Feldmann, Kai-Oliver'
'Schulte to Brinke, Christian'
'Hahn, F. Ekkehardt'

_publ_section_title
;
 Metal-Template-Controlled Stabilization of \b-Functionalized Isocyanides
;
_journal_issue 1
_journal_name_full Organometallics
_journal_page_first 289
_journal_paper_doi 10.1021/om301067v
_journal_volume 32
_journal_year 2013
_chemical_formula_moiety 'C36 H30 Mo N2 O3 P2'
_chemical_formula_sum 'C36 H30 Mo N2 O3 P2'
_chemical_formula_weight 696.50
_chemical_name_systematic
; 
 ? 
;
_space_group_IT_number 61
_symmetry_cell_setting orthorhombic
_symmetry_space_group_name_Hall '-P 2ac 2ab'
_symmetry_space_group_name_H-M 'P b c a'
_atom_sites_solution_hydrogens geom
_atom_sites_solution_primary direct
_atom_sites_solution_secondary difmap
_audit_creation_method SHELXL-97
_cell_angle_alpha 90.00
_cell_angle_beta 90.00
_cell_angle_gamma 90.00
_cell_formula_units_Z 8
_cell_length_a 16.810(3)
_cell_length_b 16.578(3)
_cell_length_c 22.578(5)
_cell_measurement_reflns_used 40205
_cell_measurement_temperature 153(2)
_cell_measurement_theta_max 28.37
_cell_measurement_theta_min 1.8
_cell_volume 6292(2)
_computing_cell_refinement 'STOE X-AREA'
_computing_data_collection 'STOE X-AREA'
_computing_data_reduction 'STOE X-RED'
_computing_molecular_graphics 'Bruker SHELXTL'
_computing_publication_material 'Bruker SHELXTL'
_computing_structure_refinement 'SHELXL-97 (Sheldrick, 1997)'
_computing_structure_solution 'SHELXS-97 (Sheldrick, 1990)'
_diffrn_ambient_temperature 153(2)
_diffrn_detector_area_resol_mean 6.67
_diffrn_measured_fraction_theta_full 0.990
_diffrn_measured_fraction_theta_max 0.990
_diffrn_measurement_device_type 'STOE IPDS 2'
_diffrn_measurement_method 'rotation method'
_diffrn_radiation_monochromator 'plane graphite'
_diffrn_radiation_source 'sealed X-ray tube, 12 x 0.4 mm long-fine focus'
_diffrn_radiation_type MoK\a
_diffrn_radiation_wavelength 0.71073
_diffrn_reflns_av_R_equivalents 0.0450
_diffrn_reflns_av_sigmaI/netI 0.0368
_diffrn_reflns_limit_h_max 22
_diffrn_reflns_limit_h_min -22
_diffrn_reflns_limit_k_max 21
_diffrn_reflns_limit_k_min -21
_diffrn_reflns_limit_l_max 29
_diffrn_reflns_limit_l_min -29
_diffrn_reflns_number 44365
_diffrn_reflns_theta_full 27.99
_diffrn_reflns_theta_max 27.99
_diffrn_reflns_theta_min 1.80
_exptl_absorpt_coefficient_mu 0.558
_exptl_absorpt_correction_T_max 0.9780
_exptl_absorpt_correction_T_min 0.8594
_exptl_absorpt_correction_type numerical
_exptl_absorpt_process_details 'STOE X-RED'
_exptl_crystal_colour colourless
_exptl_crystal_density_diffrn 1.471
_exptl_crystal_density_method 'not measured'
_exptl_crystal_description plate
_exptl_crystal_F_000 2848
_exptl_crystal_size_max 0.28
_exptl_crystal_size_mid 0.22
_exptl_crystal_size_min 0.04
_refine_diff_density_max 0.391
_refine_diff_density_min -0.752
_refine_diff_density_rms 0.064
_refine_ls_extinction_method none
_refine_ls_goodness_of_fit_ref 0.960
_refine_ls_hydrogen_treatment mixed
_refine_ls_matrix_type full
_refine_ls_number_parameters 405
_refine_ls_number_reflns 7496
_refine_ls_number_restraints 0
_refine_ls_restrained_S_all 0.960
_refine_ls_R_factor_all 0.0531
_refine_ls_R_factor_gt 0.0312
_refine_ls_shift/su_max 0.002
_refine_ls_shift/su_mean 0.000
_refine_ls_structure_factor_coef Fsqd
_refine_ls_weighting_details 'calc w=1/[\s^2^(Fo^2^)+(0.0357P)^2^+0.0000P] where P=(Fo^2^+2Fc^2^)/3'
_refine_ls_weighting_scheme calc
_refine_ls_wR_factor_gt 0.0607
_refine_ls_wR_factor_ref 0.0653
_reflns_number_gt 5636
_reflns_number_total 7496
_reflns_threshold_expression >2sigma(I)
_cod_data_source_file om301067v_si_001.cif
_cod_data_source_block complex-[16]
_cod_original_sg_symbol_H-M Pbca
_cod_database_code 4079938

loop_
_symmetry_equiv_pos_as_xyz
'x, y, z'
'-x+1/2, -y, z+1/2'
'-x, y+1/2, -z+1/2'
'x+1/2, -y+1/2, -z'
'-x, -y, -z'
'x-1/2, y, -z-1/2'
'x, -y-1/2, z-1/2'
'-x-1/2, y-1/2, z'

loop_
_atom_site_label
_atom_site_type_symbol
_atom_site_fract_x
_atom_site_fract_y
_atom_site_fract_z
_atom_site_U_iso_or_equiv
_atom_site_adp_type
_atom_site_occupancy
_atom_site_symmetry_multiplicity
_atom_site_calc_flag
_atom_site_refinement_flags
Mo Mo 0.114056(8) 0.999702(12) 0.320294(7) 0.01596(5) Uani 1 1 d .
P1 P 0.22779(3) 0.92899(3) 0.36999(2) 0.01562(10) Uani 1 1 d .
P2 P 0.16424(3) 0.91264(3) 0.23624(2) 0.01581(10) Uani 1 1 d .
C1 C 0.04140(11) 0.89907(14) 0.34280(9) 0.0215(4) Uani 1 1 d .
N1 N 0.00136(10) 0.84609(12) 0.35838(8) 0.0272(4) Uani 1 1 d .
C2 C -0.05007(12) 0.78377(14) 0.37439(10) 0.0245(4) Uani 1 1 d .
C3 C -0.09226(12) 0.74468(15) 0.32970(10) 0.0265(5) Uani 1 1 d .
C4 C -0.14454(14) 0.68327(17) 0.34662(11) 0.0356(6) Uani 1 1 d .
H4 H -0.1736 0.6550 0.3171 0.043 Uiso 1 1 calc R
C5 C -0.15448(14) 0.66321(17) 0.40508(11) 0.0369(6) Uani 1 1 d .
H5 H -0.1906 0.6215 0.4155 0.044 Uiso 1 1 calc R
C6 C -0.11252(14) 0.70307(17) 0.44930(11) 0.0350(6) Uani 1 1 d .
H6 H -0.1199 0.6889 0.4897 0.042 Uiso 1 1 calc R
C7 C -0.05999(13) 0.76353(16) 0.43394(11) 0.0323(5) Uani 1 1 d .
H7 H -0.0308 0.7912 0.4637 0.039 Uiso 1 1 calc R
N2 N -0.08508(13) 0.76854(17) 0.27180(10) 0.0388(5) Uani 1 1 d .
C8 C 0.07858(13) 1.05329(14) 0.39414(10) 0.0257(5) Uani 1 1 d .
C9 C 0.02617(12) 1.04791(14) 0.27203(9) 0.0241(4) Uani 1 1 d .
C10 C 0.17803(12) 1.09907(14) 0.30798(9) 0.0235(4) Uani 1 1 d .
O1 O 0.05873(12) 1.08472(13) 0.43734(8) 0.0458(5) Uani 1 1 d .
O2 O -0.02344(10) 1.07684(12) 0.24428(8) 0.0394(4) Uani 1 1 d .
O3 O 0.21107(12) 1.15992(11) 0.30444(8) 0.0403(4) Uani 1 1 d .
C11 C 0.20147(11) 0.85334(13) 0.42577(8) 0.0180(4) Uani 1 1 d .
C12 C 0.23173(13) 0.77530(14) 0.42635(10) 0.0262(5) Uani 1 1 d .
H12 H 0.2687 0.7590 0.3969 0.031 Uiso 1 1 calc R
C13 C 0.20820(14) 0.72086(15) 0.46987(11) 0.0324(5) Uani 1 1 d .
H13 H 0.2284 0.6673 0.4694 0.039 Uiso 1 1 calc R
C14 C 0.15575(14) 0.74410(15) 0.51367(10) 0.0306(5) Uani 1 1 d .
H14 H 0.1407 0.7071 0.5438 0.037 Uiso 1 1 calc R
C15 C 0.12518(13) 0.82153(16) 0.51349(10) 0.0287(5) Uani 1 1 d .
H15 H 0.0892 0.8378 0.5436 0.034 Uiso 1 1 calc R
C16 C 0.14682(12) 0.87525(14) 0.46952(9) 0.0252(4) Uani 1 1 d .
H16 H 0.1242 0.9278 0.4691 0.030 Uiso 1 1 calc R
C17 C 0.30710(10) 0.98627(12) 0.40643(9) 0.0171(4) Uani 1 1 d .
C18 C 0.35566(12) 1.03687(14) 0.37236(10) 0.0232(4) Uani 1 1 d .
H18 H 0.3458 1.0424 0.3311 0.028 Uiso 1 1 calc R
C19 C 0.41777(12) 1.07896(14) 0.39813(10) 0.0272(5) Uani 1 1 d .
H19 H 0.4507 1.1126 0.3745 0.033 Uiso 1 1 calc R
C20 C 0.43207(12) 1.07219(15) 0.45848(10) 0.0280(5) Uani 1 1 d .
H20 H 0.4751 1.1006 0.4761 0.034 Uiso 1 1 calc R
C21 C 0.38342(13) 1.02403(14) 0.49281(10) 0.0269(5) Uani 1 1 d .
H21 H 0.3926 1.0200 0.5342 0.032 Uiso 1 1 calc R
C22 C 0.32096(11) 0.98131(13) 0.46720(9) 0.0209(4) Uani 1 1 d .
H22 H 0.2876 0.9486 0.4912 0.025 Uiso 1 1 calc R
C23 C 0.28283(11) 0.87143(13) 0.31326(8) 0.0188(4) Uani 1 1 d .
H23A H 0.3185 0.9081 0.2910 0.023 Uiso 1 1 calc R
H23B H 0.3159 0.8296 0.3325 0.023 Uiso 1 1 calc R
C24 C 0.22380(11) 0.83170(12) 0.27080(8) 0.0184(4) Uani 1 1 d .
H24A H 0.1887 0.7941 0.2927 0.022 Uiso 1 1 calc R
H24B H 0.2527 0.8008 0.2400 0.022 Uiso 1 1 calc R
C25 C 0.09184(11) 0.85909(13) 0.19022(8) 0.0166(4) Uani 1 1 d .
C26 C 0.04268(11) 0.90546(14) 0.15351(9) 0.0218(4) Uani 1 1 d .
H26 H 0.0468 0.9626 0.1541 0.026 Uiso 1 1 calc R
C27 C -0.01206(12) 0.86856(15) 0.11631(9) 0.0247(5) Uani 1 1 d .
H27 H -0.0444 0.9005 0.0910 0.030 Uiso 1 1 calc R
C28 C -0.01966(11) 0.78555(14) 0.11598(9) 0.0238(5) Uani 1 1 d .
H28 H -0.0573 0.7605 0.0905 0.029 Uiso 1 1 calc R
C29 C 0.02744(12) 0.73907(14) 0.15262(10) 0.0237(4) Uani 1 1 d .
H29 H 0.0216 0.6821 0.1529 0.028 Uiso 1 1 calc R
C30 C 0.08361(12) 0.77562(13) 0.18924(9) 0.0221(4) Uani 1 1 d .
H30 H 0.1166 0.7432 0.2138 0.027 Uiso 1 1 calc R
C31 C 0.23526(11) 0.94757(13) 0.17982(9) 0.0195(4) Uani 1 1 d .
C32 C 0.25074(13) 0.90091(15) 0.12955(10) 0.0283(5) Uani 1 1 d .
H32 H 0.2215 0.8527 0.1229 0.034 Uiso 1 1 calc R
C33 C 0.30876(13) 0.92460(17) 0.08921(11) 0.0341(5) Uani 1 1 d .
H33 H 0.3181 0.8932 0.0547 0.041 Uiso 1 1 calc R
C34 C 0.35255(13) 0.99302(18) 0.09906(10) 0.0341(5) Uani 1 1 d .
H34 H 0.3929 1.0084 0.0719 0.041 Uiso 1 1 calc R
C35 C 0.33793(15) 1.03966(17) 0.14855(12) 0.0375(6) Uani 1 1 d .
H35 H 0.3679 1.0874 0.1551 0.045 Uiso 1 1 calc R
C36 C 0.27944(13) 1.01712(14) 0.18894(10) 0.0272(5) Uani 1 1 d .
H36 H 0.2698 1.0495 0.2229 0.033 Uiso 1 1 calc R
H2A H -0.044(2) 0.800(2) 0.2631(15) 0.059(10) Uiso 1 1 d .
H2B H -0.100(2) 0.732(2) 0.2427(16) 0.063(10) Uiso 1 1 d .

loop_
_atom_site_aniso_label
_atom_site_aniso_U_11
_atom_site_aniso_U_22
_atom_site_aniso_U_33
_atom_site_aniso_U_23
_atom_site_aniso_U_13
_atom_site_aniso_U_12
Mo 0.01635(7) 0.01426(8) 0.01726(7) -0.00065(8) -0.00141(6) 0.00193(7)
P1 0.0160(2) 0.0155(3) 0.0154(2) 0.00057(19) -0.00137(17) 0.00045(18)
P2 0.0160(2) 0.0147(2) 0.0168(2) -0.00012(19) -0.00203(17) 0.00042(18)
C1 0.0179(9) 0.0229(12) 0.0238(10) -0.0007(9) -0.0018(7) 0.0009(8)
N1 0.0214(8) 0.0263(11) 0.0339(10) 0.0020(8) -0.0005(7) -0.0015(7)
C2 0.0177(9) 0.0237(12) 0.0321(11) 0.0045(10) 0.0021(8) -0.0023(8)
C3 0.0220(9) 0.0297(13) 0.0277(12) 0.0044(10) 0.0012(8) -0.0009(9)
C4 0.0317(11) 0.0421(16) 0.0329(12) 0.0042(11) -0.0058(10) -0.0150(11)
C5 0.0324(12) 0.0407(16) 0.0377(13) 0.0100(12) -0.0005(10) -0.0145(11)
C6 0.0327(11) 0.0438(16) 0.0284(12) 0.0092(11) 0.0027(10) -0.0074(11)
C7 0.0287(11) 0.0366(15) 0.0316(12) -0.0008(11) -0.0016(9) -0.0057(10)
N2 0.0344(11) 0.0525(16) 0.0295(11) 0.0063(11) -0.0008(9) -0.0167(10)
C8 0.0297(10) 0.0221(12) 0.0254(11) -0.0010(9) -0.0014(8) 0.0079(9)
C9 0.0244(10) 0.0256(12) 0.0222(10) -0.0033(9) -0.0023(8) 0.0061(8)
C10 0.0303(10) 0.0198(11) 0.0205(10) 0.0010(8) -0.0037(8) -0.0013(8)
O1 0.0603(12) 0.0465(13) 0.0306(9) -0.0104(9) 0.0048(8) 0.0205(10)
O2 0.0353(9) 0.0471(12) 0.0357(9) -0.0013(9) -0.0134(7) 0.0169(8)
O3 0.0583(11) 0.0217(10) 0.0407(10) 0.0037(8) -0.0068(8) -0.0136(8)
C11 0.0191(8) 0.0179(10) 0.0170(9) 0.0008(8) -0.0042(7) -0.0033(7)
C12 0.0273(10) 0.0220(12) 0.0294(11) 0.0014(9) -0.0008(9) 0.0003(8)
C13 0.0372(12) 0.0216(13) 0.0384(13) 0.0085(10) -0.0033(10) -0.0008(9)
C14 0.0339(11) 0.0303(13) 0.0277(11) 0.0107(10) -0.0033(9) -0.0089(10)
C15 0.0312(11) 0.0333(14) 0.0216(10) 0.0037(9) 0.0034(8) -0.0022(9)
C16 0.0290(10) 0.0232(12) 0.0235(10) 0.0022(9) 0.0023(8) 0.0023(9)
C17 0.0157(7) 0.0142(11) 0.0213(9) -0.0012(8) -0.0024(7) 0.0031(7)
C18 0.0240(9) 0.0233(12) 0.0224(10) -0.0002(9) -0.0008(8) -0.0003(8)
C19 0.0240(9) 0.0226(12) 0.0351(12) -0.0014(10) 0.0019(8) -0.0041(9)
C20 0.0211(9) 0.0257(13) 0.0372(12) -0.0072(10) -0.0068(9) -0.0019(8)
C21 0.0276(10) 0.0275(12) 0.0258(10) -0.0044(9) -0.0083(9) 0.0012(9)
C22 0.0205(9) 0.0221(12) 0.0200(9) -0.0003(8) -0.0021(7) 0.0012(7)
C23 0.0186(8) 0.0204(11) 0.0173(9) -0.0032(8) -0.0016(7) 0.0037(7)
C24 0.0206(8) 0.0164(10) 0.0183(9) -0.0011(8) -0.0018(7) 0.0025(7)
C25 0.0161(8) 0.0188(10) 0.0148(9) -0.0015(7) -0.0002(7) -0.0003(7)
C26 0.0216(9) 0.0192(11) 0.0246(10) 0.0003(9) -0.0028(8) 0.0021(8)
C27 0.0201(9) 0.0302(13) 0.0239(10) -0.0019(9) -0.0048(8) 0.0056(8)
C28 0.0178(9) 0.0305(13) 0.0231(10) -0.0079(9) -0.0021(7) -0.0025(8)
C29 0.0255(10) 0.0202(12) 0.0254(10) -0.0043(9) 0.0004(8) -0.0042(8)
C30 0.0247(9) 0.0208(11) 0.0210(10) -0.0001(9) -0.0027(8) 0.0004(8)
C31 0.0181(9) 0.0213(11) 0.0191(9) 0.0025(8) -0.0017(7) 0.0012(7)
C32 0.0252(10) 0.0329(14) 0.0268(10) -0.0043(10) 0.0019(8) -0.0017(9)
C33 0.0299(11) 0.0465(16) 0.0260(11) -0.0017(11) 0.0057(9) 0.0038(11)
C34 0.0256(10) 0.0444(16) 0.0322(11) 0.0137(12) 0.0059(9) 0.0022(11)
C35 0.0323(12) 0.0362(15) 0.0440(14) 0.0088(12) 0.0034(11) -0.0139(11)
C36 0.0294(10) 0.0250(13) 0.0272(11) 0.0007(9) 0.0013(8) -0.0045(8)

loop_
_atom_type_symbol
_atom_type_description
_atom_type_scat_dispersion_real
_atom_type_scat_dispersion_imag
_atom_type_scat_source
C C 0.0033 0.0016 'International Tables Vol C Tables 4.2.6.8 and 6.1.1.4'
H H 0.0000 0.0000 'International Tables Vol C Tables 4.2.6.8 and 6.1.1.4'
N N 0.0061 0.0033 'International Tables Vol C Tables 4.2.6.8 and 6.1.1.4'
O O 0.0106 0.0060 'International Tables Vol C Tables 4.2.6.8 and 6.1.1.4'
P P 0.1023 0.0942 'International Tables Vol C Tables 4.2.6.8 and 6.1.1.4'
Mo Mo -1.6832 0.6857 'International Tables Vol C Tables 4.2.6.8 and 6.1.1.4'

loop_
_geom_angle_atom_site_label_1
_geom_angle_atom_site_label_2
_geom_angle_atom_site_label_3
_geom_angle
C8 Mo C10 84.78(9)
C8 Mo C9 93.27(9)
C10 Mo C9 89.56(9)
C8 Mo C1 88.73(9)
C10 Mo C1 173.50(8)
C9 Mo C1 91.11(9)
C8 Mo P1 93.59(6)
C10 Mo P1 92.15(6)
C9 Mo P1 173.06(6)
C1 Mo P1 87.95(6)
C8 Mo P2 171.05(7)
C10 Mo P2 100.81(6)
C9 Mo P2 93.75(6)
C1 Mo P2 85.60(6)
P1 Mo P2 79.32(2)
C11 P1 C17 102.82(9)
C11 P1 C23 104.13(10)
C17 P1 C23 102.41(9)
C11 P1 Mo 116.33(6)
C17 P1 Mo 120.90(7)
C23 P1 Mo 108.26(6)
C25 P2 C31 101.02(9)
C25 P2 C24 104.36(9)
C31 P2 C24 99.76(9)
C25 P2 Mo 118.76(6)
C31 P2 Mo 123.82(7)
C24 P2 Mo 106.16(6)
N1 C1 Mo 175.99(19)
C1 N1 C2 176.5(2)
C3 C2 N1 118.2(2)
C3 C2 C7 121.7(2)
N1 C2 C7 120.1(2)
N2 C3 C2 120.8(2)
N2 C3 C4 121.7(2)
C2 C3 C4 117.4(2)
C5 C4 C3 121.1(2)
C4 C5 C6 120.9(2)
C7 C6 C5 119.3(2)
C6 C7 C2 119.5(2)
O1 C8 Mo 179.3(2)
O2 C9 Mo 178.7(2)
O3 C10 Mo 174.1(2)
C12 C11 C16 118.42(19)
C12 C11 P1 123.73(16)
C16 C11 P1 117.84(16)
C11 C12 C13 120.4(2)
C14 C13 C12 120.4(2)
C13 C14 C15 119.6(2)
C16 C15 C14 120.2(2)
C15 C16 C11 120.9(2)
C22 C17 C18 118.59(18)
C22 C17 P1 122.21(15)
C18 C17 P1 119.20(15)
C19 C18 C17 120.7(2)
C18 C19 C20 120.2(2)
C21 C20 C19 119.7(2)
C20 C21 C22 120.5(2)
C21 C22 C17 120.32(19)
C24 C23 P1 109.42(13)
C23 C24 P2 107.68(14)
C30 C25 C26 118.55(18)
C30 C25 P2 123.91(15)
C26 C25 P2 117.54(16)
C27 C26 C25 120.5(2)
C28 C27 C26 120.2(2)
C29 C28 C27 119.98(19)
C28 C29 C30 120.1(2)
C25 C30 C29 120.6(2)
C36 C31 C32 118.75(19)
C36 C31 P2 120.43(16)
C32 C31 P2 120.59(17)
C33 C32 C31 120.4(2)
C34 C33 C32 120.3(2)
C33 C34 C35 119.9(2)
C34 C35 C36 120.4(2)
C31 C36 C35 120.3(2)

loop_
_geom_bond_atom_site_label_1
_geom_bond_atom_site_label_2
_geom_bond_distance
Mo C8 1.981(2)
Mo C10 1.987(2)
Mo C9 2.002(2)
Mo C1 2.129(2)
Mo P1 2.5076(6)
Mo P2 2.5291(6)
P1 C11 1.832(2)
P1 C17 1.8319(19)
P1 C23 1.846(2)
P2 C25 1.830(2)
P2 C31 1.839(2)
P2 C24 1.847(2)
C1 N1 1.161(3)
N1 C2 1.395(3)
C2 C3 1.393(3)
C2 C7 1.396(3)
C3 N2 1.371(3)
C3 C4 1.398(3)
C4 C5 1.371(3)
C5 C6 1.389(4)
C6 C7 1.380(3)
C8 O1 1.155(3)
C9 O2 1.148(3)
C10 O3 1.154(3)
C11 C12 1.390(3)
C11 C16 1.397(3)
C12 C13 1.391(3)
C13 C14 1.380(3)
C14 C15 1.383(4)
C15 C16 1.382(3)
C17 C22 1.394(3)
C17 C18 1.401(3)
C18 C19 1.384(3)
C19 C20 1.388(3)
C20 C21 1.381(3)
C21 C22 1.392(3)
C23 C24 1.529(3)
C25 C30 1.391(3)
C25 C26 1.400(3)
C26 C27 1.388(3)
C27 C28 1.382(3)
C28 C29 1.380(3)
C29 C30 1.394(3)
C31 C36 1.387(3)
C31 C32 1.398(3)
C32 C33 1.391(3)
C33 C34 1.370(4)
C34 C35 1.381(4)
C35 C36 1.392(3)

loop_
_geom_torsion_atom_site_label_1
_geom_torsion_atom_site_label_2
_geom_torsion_atom_site_label_3
_geom_torsion_atom_site_label_4
_geom_torsion
C8 Mo P1 C11 65.42(10)
C10 Mo P1 C11 150.32(10)
C9 Mo P1 C11 -105.5(6)
C1 Mo P1 C11 -23.18(9)
P2 Mo P1 C11 -109.08(8)
C8 Mo P1 C17 -60.36(10)
C10 Mo P1 C17 24.53(10)
C9 Mo P1 C17 128.7(6)
C1 Mo P1 C17 -148.96(9)
P2 Mo P1 C17 125.13(8)
C8 Mo P1 C23 -177.83(10)
C10 Mo P1 C23 -92.93(9)
C9 Mo P1 C23 11.2(6)
C1 Mo P1 C23 93.58(9)
P2 Mo P1 C23 7.67(7)
C8 Mo P2 C25 98.4(4)
C10 Mo P2 C25 -133.47(10)
C9 Mo P2 C25 -43.21(10)
C1 Mo P2 C25 47.62(9)
P1 Mo P2 C25 136.36(8)
C8 Mo P2 C31 -132.5(4)
C10 Mo P2 C31 -4.42(10)
C9 Mo P2 C31 85.85(10)
C1 Mo P2 C31 176.67(9)
P1 Mo P2 C31 -94.59(8)
C8 Mo P2 C24 -18.6(4)
C10 Mo P2 C24 109.56(9)
C9 Mo P2 C24 -160.17(9)
C1 Mo P2 C24 -69.35(9)
P1 Mo P2 C24 19.40(7)
C8 Mo C1 N1 -13(3)
C10 Mo C1 N1 -11(3)
C9 Mo C1 N1 -106(3)
P1 Mo C1 N1 80(3)
P2 Mo C1 N1 160(3)
Mo C1 N1 C2 120(4)
C1 N1 C2 C3 36(4)
C1 N1 C2 C7 -142(4)
N1 C2 C3 N2 -1.9(3)
C7 C2 C3 N2 176.2(2)
N1 C2 C3 C4 -179.0(2)
C7 C2 C3 C4 -0.8(3)
N2 C3 C4 C5 -176.2(3)
C2 C3 C4 C5 0.8(4)
C3 C4 C5 C6 -0.4(4)
C4 C5 C6 C7 -0.2(4)
C5 C6 C7 C2 0.2(4)
C3 C2 C7 C6 0.3(4)
N1 C2 C7 C6 178.4(2)
C10 Mo C8 O1 -48(17)
C9 Mo C8 O1 -138(17)
C1 Mo C8 O1 131(17)
P1 Mo C8 O1 44(17)
P2 Mo C8 O1 81(17)
C8 Mo C9 O2 81(9)
C10 Mo C9 O2 -4(9)
C1 Mo C9 O2 169(100)
P1 Mo C9 O2 -108(9)
P2 Mo C9 O2 -105(9)
C8 Mo C10 O3 -16.6(19)
C9 Mo C10 O3 76.7(19)
C1 Mo C10 O3 -19(2)
P1 Mo C10 O3 -110.0(19)
P2 Mo C10 O3 170.4(19)
C17 P1 C11 C12 -96.27(18)
C23 P1 C11 C12 10.26(19)
Mo P1 C11 C12 129.28(16)
C17 P1 C11 C16 84.84(17)
C23 P1 C11 C16 -168.62(16)
Mo P1 C11 C16 -49.60(17)
C16 C11 C12 C13 -0.4(3)
P1 C11 C12 C13 -179.28(17)
C11 C12 C13 C14 -1.3(3)
C12 C13 C14 C15 1.4(3)
C13 C14 C15 C16 0.2(3)
C14 C15 C16 C11 -2.0(3)
C12 C11 C16 C15 2.0(3)
P1 C11 C16 C15 -179.04(17)
C11 P1 C17 C22 -15.49(18)
C23 P1 C17 C22 -123.34(17)
Mo P1 C17 C22 116.30(15)
C11 P1 C17 C18 164.52(16)
C23 P1 C17 C18 56.67(18)
Mo P1 C17 C18 -63.69(17)
C22 C17 C18 C19 2.1(3)
P1 C17 C18 C19 -177.86(17)
C17 C18 C19 C20 -0.8(3)
C18 C19 C20 C21 -0.8(3)
C19 C20 C21 C22 1.0(3)
C20 C21 C22 C17 0.4(3)
C18 C17 C22 C21 -1.9(3)
P1 C17 C22 C21 178.06(16)
C11 P1 C23 C24 83.61(15)
C17 P1 C23 C24 -169.55(14)
Mo P1 C23 C24 -40.78(15)
P1 C23 C24 P2 59.57(15)
C25 P2 C24 C23 -176.55(13)
C31 P2 C24 C23 79.31(14)
Mo P2 C24 C23 -50.31(13)
C31 P2 C25 C30 108.62(18)
C24 P2 C25 C30 5.4(2)
Mo P2 C25 C30 -112.48(17)
C31 P2 C25 C26 -70.68(17)
C24 P2 C25 C26 -173.86(15)
Mo P2 C25 C26 68.22(16)
C30 C25 C26 C27 -1.1(3)
P2 C25 C26 C27 178.27(16)
C25 C26 C27 C28 1.3(3)
C26 C27 C28 C29 -0.2(3)
C27 C28 C29 C30 -1.1(3)
C26 C25 C30 C29 -0.2(3)
P2 C25 C30 C29 -179.49(16)
C28 C29 C30 C25 1.3(3)
C25 P2 C31 C36 151.95(17)
C24 P2 C31 C36 -101.20(18)
Mo P2 C31 C36 15.9(2)
C25 P2 C31 C32 -33.71(19)
C24 P2 C31 C32 73.14(18)
Mo P2 C31 C32 -169.80(14)
C36 C31 C32 C33 -0.8(3)
P2 C31 C32 C33 -175.22(18)
C31 C32 C33 C34 1.5(4)
C32 C33 C34 C35 -1.4(4)
C33 C34 C35 C36 0.7(4)
C32 C31 C36 C35 0.1(3)
P2 C31 C36 C35 174.52(18)
C34 C35 C36 C31 0.0(4)
